data_7020437
loop_
_publ_author_name
'Benhamou, Laila'
'Thibon, Aurore'
'Brelot, Lydia'
'Lachkar, Mohammed'
'Mandon, Dominique'

_publ_section_title
;
 Structural bases of oxygen-sensitivity in Fe(ii) complexes with tripodal
 ligands. Steric effects, Lewis acidity and the role of ancillary ligands.
;
_journal_issue 47
_journal_name_full 'Dalton transactions (Cambridge, England : 2003)'
_journal_page_first 14369
_journal_page_last 14380
_journal_paper_doi 10.1039/c2dt31558k
_journal_volume 41
_journal_year 2012
_chemical_formula_moiety 'C20 H15 F8 Fe N4 O6 S2'
_chemical_formula_sum 'C20 H15 F8 Fe N4 O6 S2'
_chemical_formula_weight 679.33
_chemical_name_systematic
;
?
;
_space_group_IT_number 14
_symmetry_cell_setting monoclinic
_symmetry_space_group_name_Hall '-P 2ybc'
_symmetry_space_group_name_H-M 'P 1 21/c 1'
_atom_sites_solution_hydrogens geom
_atom_sites_solution_primary direct
_atom_sites_solution_secondary difmap
_audit_creation_method SHELXL-97
_cell_angle_alpha 90.00
_cell_angle_beta 113.517(2)
_cell_angle_gamma 90.00
_cell_formula_units_Z 4
_cell_length_a 17.7378(6)
_cell_length_b 9.7242(4)
_cell_length_c 15.9769(4)
_cell_measurement_reflns_used 7958
_cell_measurement_temperature 173(2)
_cell_measurement_theta_max 30.034
_cell_measurement_theta_min 0.998
_cell_volume 2526.90(15)
_computing_cell_refinement 'Denzo (Nonius B.V., 1998)'
_computing_data_collection 'Collect (Nonius B.V., 1998)'
_computing_data_reduction 'Denzo (Nonius B.V., 1998)'
_computing_molecular_graphics 'PLATON 98 (Spek, 1998)'
_computing_publication_material 'SHELXL-97 (Sheldrick, 1997)'
_computing_structure_refinement 'SHELXL-97 (Sheldrick, 2008)'
_computing_structure_solution 'SHELXS-97 (Sheldrick, 1997)'
_diffrn_ambient_temperature 173(2)
_diffrn_measured_fraction_theta_full 0.992
_diffrn_measured_fraction_theta_max 0.992
_diffrn_measurement_device_type KappaCCD
_diffrn_measurement_method 'phi and omega scans'
_diffrn_radiation_monochromator graphite
_diffrn_radiation_source 'fine-focus sealed tube'
_diffrn_radiation_type MoK\a
_diffrn_radiation_wavelength 0.71073
_diffrn_reflns_av_R_equivalents 0.0610
_diffrn_reflns_av_sigmaI/netI 0.0785
_diffrn_reflns_limit_h_max 21
_diffrn_reflns_limit_h_min -24
_diffrn_reflns_limit_k_max 13
_diffrn_reflns_limit_k_min -12
_diffrn_reflns_limit_l_max 21
_diffrn_reflns_limit_l_min -22
_diffrn_reflns_number 18052
_diffrn_reflns_theta_full 30.06
_diffrn_reflns_theta_max 30.06
_diffrn_reflns_theta_min 1.25
_exptl_absorpt_coefficient_mu 0.867
_exptl_absorpt_correction_type none
_exptl_crystal_colour yellow
_exptl_crystal_density_diffrn 1.786
_exptl_crystal_density_method 'not measured'
_exptl_crystal_description prism
_exptl_crystal_F_000 1364
_exptl_crystal_size_max 0.40
_exptl_crystal_size_mid 0.35
_exptl_crystal_size_min 0.30
_refine_diff_density_max 0.623
_refine_diff_density_min -0.854
_refine_diff_density_rms 0.135
_refine_ls_extinction_method none
_refine_ls_goodness_of_fit_ref 1.041
_refine_ls_hydrogen_treatment constr
_refine_ls_matrix_type full
_refine_ls_number_parameters 379
_refine_ls_number_reflns 7351
_refine_ls_number_restraints 0
_refine_ls_restrained_S_all 1.041
_refine_ls_R_factor_all 0.0998
_refine_ls_R_factor_gt 0.0488
_refine_ls_shift/su_max 0.001
_refine_ls_shift/su_mean 0.000
_refine_ls_structure_factor_coef Fsqd
_refine_ls_weighting_details 'calc w=1/[\s^2^(Fo^2^)+(0.0677P)^2^+0.0000P] where P=(Fo^2^+2Fc^2^)/3'
_refine_ls_weighting_scheme calc
_refine_ls_wR_factor_gt 0.1128
_refine_ls_wR_factor_ref 0.1406
_reflns_number_gt 4574
_reflns_number_total 7351
_reflns_threshold_expression I>2\s(I)
_cod_data_source_file c2dt31558k.txt
_cod_data_source_block laila10
_cod_depositor_comments
;
The following automatic conversions were performed:

'_symmetry_cell_setting' value 'Monoclinic' changed to 'monoclinic'
according to /home/saulius/struct/CIF-dictionaries/cif_core.dic
dictionary named 'cif_core.dic' version 2.4.2 from 2011-04-26.

Automatic conversion script
Id: cif_fix_values 1891 2012-01-12 08:04:46Z andrius 
;
_cod_original_sg_symbol_H-M 'P 21/c'
_cod_database_code 7020437

loop_
_symmetry_equiv_pos_as_xyz
'x, y, z'
'-x, y+1/2, -z+1/2'
'-x, -y, -z'
'x, -y-1/2, z-1/2'

loop_
_atom_site_label
_atom_site_type_symbol
_atom_site_fract_x
_atom_site_fract_y
_atom_site_fract_z
_atom_site_U_iso_or_equiv
_atom_site_adp_type
_atom_site_occupancy
_atom_site_symmetry_multiplicity
_atom_site_calc_flag
_atom_site_refinement_flags
C1 C 0.67303(17) 0.4365(3) 0.39189(17) 0.0270(6) Uani 1 1 d .
H1A H 0.6741 0.5355 0.4069 0.032 Uiso 1 1 calc R
H1B H 0.6227 0.4191 0.3364 0.032 Uiso 1 1 calc R
C2 C 0.74684(16) 0.4030(3) 0.37235(15) 0.0240(5) Uani 1 1 d .
C3 C 0.77858(19) 0.4974(3) 0.33018(19) 0.0359(7) Uani 1 1 d .
H3 H 0.7577 0.5886 0.3190 0.043 Uiso 1 1 calc R
C4 C 0.8406(2) 0.4576(4) 0.3048(2) 0.0468(8) Uani 1 1 d .
H4 H 0.8623 0.5204 0.2747 0.056 Uiso 1 1 calc R
C5 C 0.8711(2) 0.3257(4) 0.3234(2) 0.0443(8) Uani 1 1 d .
H5 H 0.9143 0.2952 0.3071 0.053 Uiso 1 1 calc R
C6 C 0.83652(17) 0.2409(3) 0.36641(18) 0.0330(6) Uani 1 1 d .
C7 C 0.58313(16) 0.3290(3) 0.45452(17) 0.0274(6) Uani 1 1 d .
H7A H 0.5511 0.3012 0.3904 0.033 Uiso 1 1 calc R
H7B H 0.5588 0.4148 0.4662 0.033 Uiso 1 1 calc R
C8 C 0.57844(16) 0.2172(3) 0.51799(16) 0.0258(6) Uani 1 1 d .
C9 C 0.51564(17) 0.2124(3) 0.54730(17) 0.0326(6) Uani 1 1 d .
H9 H 0.4738 0.2805 0.5286 0.039 Uiso 1 1 calc R
C10 C 0.5143(2) 0.1063(3) 0.60464(19) 0.0382(7) Uani 1 1 d .
H10 H 0.4714 0.1009 0.6259 0.046 Uiso 1 1 calc R
C11 C 0.5753(2) 0.0095(3) 0.63032(18) 0.0372(7) Uani 1 1 d .
H11 H 0.5763 -0.0639 0.6700 0.045 Uiso 1 1 calc R
C12 C 0.63519(19) 0.0226(3) 0.59645(17) 0.0315(6) Uani 1 1 d .
C13 C 0.71388(17) 0.4218(3) 0.55855(17) 0.0283(6) Uani 1 1 d .
H13A H 0.6883 0.3932 0.6007 0.034 Uiso 1 1 calc R
H13B H 0.7073 0.5227 0.5505 0.034 Uiso 1 1 calc R
C14 C 0.80451(18) 0.3876(3) 0.60123(16) 0.0301(6) Uani 1 1 d .
C15 C 0.8627(2) 0.4805(3) 0.6577(2) 0.0462(9) Uani 1 1 d .
H15 H 0.8467 0.5694 0.6690 0.055 Uiso 1 1 calc R
C16 C 0.9440(2) 0.4404(4) 0.6968(2) 0.0583(11) Uani 1 1 d .
H16 H 0.9845 0.5010 0.7364 0.070 Uiso 1 1 calc R
C17 C 0.9658(2) 0.3131(4) 0.6781(2) 0.0554(10) Uani 1 1 d .
H17 H 1.0218 0.2854 0.7037 0.067 Uiso 1 1 calc R
C18 C 0.90635(19) 0.2253(4) 0.6219(2) 0.0437(8) Uani 1 1 d .
C19 C 0.64112(19) -0.1061(3) 0.24238(18) 0.0337(7) Uani 1 1 d .
C20 C 0.9000(2) -0.2008(3) 0.4988(2) 0.0477(8) Uani 1 1 d .
N1 N 0.66972(13) 0.3540(2) 0.46870(13) 0.0224(5) Uani 1 1 d .
N2 N 0.77623(13) 0.2744(2) 0.39126(13) 0.0234(5) Uani 1 1 d .
N3 N 0.63895(14) 0.1217(2) 0.54139(13) 0.0251(5) Uani 1 1 d .
N4 N 0.82584(14) 0.2618(2) 0.58447(13) 0.0290(5) Uani 1 1 d .
O1 O 0.63010(11) 0.07114(19) 0.35716(11) 0.0283(4) Uani 1 1 d .
O2 O 0.51789(12) 0.0548(2) 0.20991(12) 0.0371(5) Uani 1 1 d .
O3 O 0.64814(12) 0.15573(19) 0.22324(11) 0.0342(5) Uani 1 1 d .
O4 O 0.79351(13) -0.02627(19) 0.49890(14) 0.0387(5) Uani 1 1 d .
O5 O 0.75833(15) -0.2662(2) 0.49659(15) 0.0474(6) Uani 1 1 d .
O6 O 0.86021(16) -0.1638(2) 0.63506(14) 0.0554(7) Uani 1 1 d .
F1 F 0.86220(13) 0.1123(2) 0.38310(14) 0.0426(5) Uani 0.85 1 d P
F2 F 0.69263(14) -0.0722(2) 0.61675(13) 0.0432(5) Uani 0.85 1 d P
F3 F 0.9288(4) 0.1276(6) 0.6106(4) 0.0462(16) Uani 0.30 1 d P
F4 F 0.61745(12) -0.13235(19) 0.15294(11) 0.0474(5) Uani 1 1 d .
F5 F 0.61046(14) -0.20457(19) 0.27654(13) 0.0594(6) Uani 1 1 d .
F6 F 0.72220(12) -0.1141(2) 0.27987(14) 0.0619(6) Uani 1 1 d .
F7 F 0.87402(13) -0.1973(2) 0.40903(14) 0.0617(6) Uani 1 1 d .
F8 F 0.96149(13) -0.1131(2) 0.53250(18) 0.0764(7) Uani 1 1 d .
F9 F 0.92975(14) -0.3274(2) 0.52547(15) 0.0719(7) Uani 1 1 d .
S1 S 0.60505(4) 0.06362(7) 0.25833(4) 0.02479(16) Uani 1 1 d .
S2 S 0.81892(5) -0.16254(7) 0.53754(5) 0.03366(19) Uani 1 1 d .
Fe1 Fe 0.72862(2) 0.15121(4) 0.47559(2) 0.02142(11) Uani 1 1 d .

loop_
_atom_site_aniso_label
_atom_site_aniso_U_11
_atom_site_aniso_U_22
_atom_site_aniso_U_33
_atom_site_aniso_U_23
_atom_site_aniso_U_13
_atom_site_aniso_U_12
C1 0.0306(15) 0.0260(14) 0.0274(12) 0.0076(11) 0.0148(11) 0.0027(12)
C2 0.0244(14) 0.0278(14) 0.0193(11) 0.0003(10) 0.0081(10) -0.0030(11)
C3 0.0377(18) 0.0354(17) 0.0376(15) 0.0086(13) 0.0182(13) -0.0007(14)
C4 0.0417(19) 0.058(2) 0.0487(18) 0.0180(16) 0.0261(16) -0.0044(17)
C5 0.0358(17) 0.061(2) 0.0481(18) 0.0090(16) 0.0296(14) 0.0033(16)
C6 0.0297(15) 0.0382(17) 0.0342(14) -0.0013(12) 0.0159(12) -0.0019(13)
C7 0.0260(14) 0.0311(15) 0.0281(13) 0.0040(11) 0.0141(11) 0.0036(12)
C8 0.0259(14) 0.0305(15) 0.0219(12) -0.0058(10) 0.0106(10) -0.0076(12)
C9 0.0287(15) 0.0434(18) 0.0293(13) -0.0085(12) 0.0153(11) -0.0105(13)
C10 0.0426(18) 0.0479(19) 0.0349(15) -0.0111(13) 0.0269(14) -0.0213(15)
C11 0.054(2) 0.0362(17) 0.0264(13) -0.0011(12) 0.0216(13) -0.0180(15)
C12 0.0437(18) 0.0265(15) 0.0248(12) 0.0001(11) 0.0143(12) -0.0058(13)
C13 0.0370(16) 0.0251(14) 0.0278(13) -0.0037(11) 0.0181(12) -0.0055(12)
C14 0.0342(16) 0.0347(16) 0.0202(12) 0.0038(11) 0.0095(11) -0.0100(13)
C15 0.052(2) 0.0394(18) 0.0378(16) -0.0025(14) 0.0078(15) -0.0189(16)
C16 0.045(2) 0.064(3) 0.0462(19) 0.0018(17) -0.0024(16) -0.0285(19)
C17 0.0317(18) 0.069(3) 0.0504(19) 0.0197(18) 0.0005(15) -0.0117(18)
C18 0.0238(16) 0.066(2) 0.0326(15) 0.0156(16) 0.0019(13) -0.0036(17)
C19 0.0356(17) 0.0337(16) 0.0328(14) -0.0019(12) 0.0147(13) 0.0007(13)
C20 0.0373(19) 0.0377(18) 0.057(2) 0.0031(15) 0.0075(15) 0.0077(15)
N1 0.0235(11) 0.0240(11) 0.0218(10) 0.0030(8) 0.0111(9) -0.0013(9)
N2 0.0222(11) 0.0259(12) 0.0223(10) -0.0025(8) 0.0090(8) -0.0027(9)
N3 0.0295(12) 0.0271(12) 0.0184(9) -0.0002(8) 0.0093(9) -0.0065(10)
N4 0.0283(13) 0.0343(13) 0.0224(10) 0.0028(9) 0.0079(9) -0.0054(11)
O1 0.0290(10) 0.0366(11) 0.0210(8) -0.0060(7) 0.0118(7) -0.0095(8)
O2 0.0242(11) 0.0505(13) 0.0311(10) -0.0054(9) 0.0052(8) -0.0011(9)
O3 0.0405(12) 0.0374(11) 0.0245(9) 0.0006(8) 0.0126(8) -0.0114(9)
O4 0.0383(12) 0.0243(10) 0.0509(12) 0.0086(9) 0.0152(10) 0.0053(9)
O5 0.0535(14) 0.0325(12) 0.0554(13) -0.0059(10) 0.0209(11) -0.0139(11)
O6 0.0649(17) 0.0506(14) 0.0329(11) 0.0000(10) 0.0009(10) 0.0118(12)
F1 0.0401(12) 0.0388(12) 0.0598(13) 0.0099(10) 0.0315(10) 0.0123(10)
F2 0.0509(13) 0.0416(12) 0.0400(11) 0.0129(9) 0.0214(10) 0.0054(10)
F3 0.024(3) 0.032(3) 0.061(4) -0.002(3) -0.006(3) 0.007(3)
F4 0.0565(12) 0.0521(12) 0.0377(9) -0.0176(8) 0.0231(9) -0.0061(9)
F5 0.0977(17) 0.0303(10) 0.0656(12) 0.0014(9) 0.0488(12) -0.0057(10)
F6 0.0388(12) 0.0709(14) 0.0660(13) -0.0135(11) 0.0104(10) 0.0182(10)
F7 0.0578(14) 0.0710(14) 0.0607(12) 0.0061(11) 0.0284(10) 0.0169(11)
F8 0.0347(12) 0.0709(15) 0.1131(19) -0.0088(14) 0.0185(12) -0.0065(11)
F9 0.0736(16) 0.0515(13) 0.0867(16) 0.0143(11) 0.0280(13) 0.0355(12)
S1 0.0251(3) 0.0295(4) 0.0190(3) -0.0015(2) 0.0079(3) -0.0035(3)
S2 0.0372(4) 0.0226(4) 0.0337(4) 0.0019(3) 0.0062(3) 0.0017(3)
Fe1 0.0218(2) 0.0213(2) 0.02090(18) 0.00202(14) 0.00827(14) -0.00117(15)

loop_
_atom_type_symbol
_atom_type_description
_atom_type_scat_dispersion_real
_atom_type_scat_dispersion_imag
_atom_type_scat_source
C C 0.0033 0.0016 'International Tables Vol C Tables 4.2.6.8 and 6.1.1.4'
H H 0.0000 0.0000 'International Tables Vol C Tables 4.2.6.8 and 6.1.1.4'
N N 0.0061 0.0033 'International Tables Vol C Tables 4.2.6.8 and 6.1.1.4'
O O 0.0106 0.0060 'International Tables Vol C Tables 4.2.6.8 and 6.1.1.4'
F F 0.0171 0.0103 'International Tables Vol C Tables 4.2.6.8 and 6.1.1.4'
S S 0.1246 0.1234 'International Tables Vol C Tables 4.2.6.8 and 6.1.1.4'
Fe Fe 0.3463 0.8444 'International Tables Vol C Tables 4.2.6.8 and 6.1.1.4'

loop_
_geom_angle_atom_site_label_1
_geom_angle_atom_site_label_2
_geom_angle_atom_site_label_3
_geom_angle
N1 C1 C2 112.3(2)
N1 C1 H1A 109.1
C2 C1 H1A 109.1
N1 C1 H1B 109.1
C2 C1 H1B 109.1
H1A C1 H1B 107.9
N2 C2 C3 122.0(3)
N2 C2 C1 116.7(2)
C3 C2 C1 121.1(2)
C4 C3 C2 119.1(3)
C4 C3 H3 120.5
C2 C3 H3 120.5
C3 C4 C5 119.5(3)
C3 C4 H4 120.2
C5 C4 H4 120.2
C6 C5 C4 117.0(3)
C6 C5 H5 121.5
C4 C5 H5 121.5
F1 C6 N2 115.3(3)
F1 C6 C5 119.1(3)
N2 C6 C5 125.6(3)
N1 C7 C8 110.3(2)
N1 C7 H7A 109.6
C8 C7 H7A 109.6
N1 C7 H7B 109.6
C8 C7 H7B 109.6
H7A C7 H7B 108.1
N3 C8 C9 123.0(3)
N3 C8 C7 115.4(2)
C9 C8 C7 121.6(3)
C8 C9 C10 118.8(3)
C8 C9 H9 120.6
C10 C9 H9 120.6
C11 C10 C9 119.3(3)
C11 C10 H10 120.3
C9 C10 H10 120.3
C10 C11 C12 117.4(3)
C10 C11 H11 121.3
C12 C11 H11 121.3
F2 C12 N3 115.8(3)
F2 C12 C11 118.8(3)
N3 C12 C11 125.4(3)
N1 C13 C14 113.2(2)
N1 C13 H13A 108.9
C14 C13 H13A 108.9
N1 C13 H13B 108.9
C14 C13 H13B 108.9
H13A C13 H13B 107.8
N4 C14 C15 121.6(3)
N4 C14 C13 116.4(2)
C15 C14 C13 121.9(3)
C16 C15 C14 118.6(3)
C16 C15 H15 120.7
C14 C15 H15 120.7
C17 C16 C15 119.6(3)
C17 C16 H16 120.2
C15 C16 H16 120.2
C16 C17 C18 119.6(3)
C16 C17 H17 120.2
C18 C17 H17 120.2
F3 C18 N4 123.5(4)
F3 C18 C17 114.9(4)
N4 C18 C17 121.6(4)
F6 C19 F5 108.8(3)
F6 C19 F4 107.0(2)
F5 C19 F4 107.2(2)
F6 C19 S1 111.7(2)
F5 C19 S1 111.9(2)
F4 C19 S1 110.02(19)
F8 C20 F7 107.4(3)
F8 C20 F9 107.9(3)
F7 C20 F9 106.9(3)
F8 C20 S2 111.5(2)
F7 C20 S2 112.6(2)
F9 C20 S2 110.2(3)
C7 N1 C1 110.03(19)
C7 N1 C13 109.6(2)
C1 N1 C13 112.2(2)
C7 N1 Fe1 107.54(15)
C1 N1 Fe1 110.40(15)
C13 N1 Fe1 106.90(15)
C6 N2 C2 116.8(2)
C6 N2 Fe1 127.03(19)
C2 N2 Fe1 115.74(17)
C12 N3 C8 116.0(2)
C12 N3 Fe1 129.5(2)
C8 N3 Fe1 114.48(16)
C14 N4 C18 118.8(3)
C14 N4 Fe1 114.40(17)
C18 N4 Fe1 125.5(2)
S1 O1 Fe1 139.52(11)
S2 O4 Fe1 155.67(15)
O2 S1 O3 117.23(12)
O2 S1 O1 112.64(12)
O3 S1 O1 114.38(10)
O2 S1 C19 103.55(13)
O3 S1 C19 103.88(13)
O1 S1 C19 102.93(12)
O5 S2 O6 117.19(15)
O5 S2 O4 113.56(13)
O6 S2 O4 113.97(13)
O5 S2 C20 104.62(15)
O6 S2 C20 103.76(16)
O4 S2 C20 101.28(15)
O4 Fe1 O1 93.22(8)
O4 Fe1 N4 93.60(8)
O1 Fe1 N4 171.31(7)
O4 Fe1 N2 104.30(9)
O1 Fe1 N2 91.95(7)
N4 Fe1 N2 81.15(8)
O4 Fe1 N1 172.20(8)
O1 Fe1 N1 94.44(7)
N4 Fe1 N1 78.93(8)
N2 Fe1 N1 76.95(8)
O4 Fe1 N3 105.16(8)
O1 Fe1 N3 83.50(7)
N4 Fe1 N3 99.88(8)
N2 Fe1 N3 150.39(8)
N1 Fe1 N3 74.27(8)

loop_
_geom_bond_atom_site_label_1
_geom_bond_atom_site_label_2
_geom_bond_distance
C1 N1 1.487(3)
C1 C2 1.498(4)
C1 H1A 0.9900
C1 H1B 0.9900
C2 N2 1.342(3)
C2 C3 1.384(4)
C3 C4 1.370(4)
C3 H3 0.9500
C4 C5 1.377(5)
C4 H4 0.9500
C5 C6 1.365(4)
C5 H5 0.9500
C6 F1 1.321(3)
C6 N2 1.321(3)
C7 N1 1.480(3)
C7 C8 1.511(3)
C7 H7A 0.9900
C7 H7B 0.9900
C8 N3 1.354(3)
C8 C9 1.371(4)
C9 C10 1.386(4)
C9 H9 0.9500
C10 C11 1.368(5)
C10 H10 0.9500
C11 C12 1.377(4)
C11 H11 0.9500
C12 F2 1.315(3)
C12 N3 1.324(3)
C13 N1 1.487(3)
C13 C14 1.512(4)
C13 H13A 0.9900
C13 H13B 0.9900
C14 N4 1.339(4)
C14 C15 1.397(4)
C15 C16 1.378(5)
C15 H15 0.9500
C16 C17 1.365(5)
C16 H16 0.9500
C17 C18 1.375(5)
C17 H17 0.9500
C18 F3 1.073(6)
C18 N4 1.357(4)
C19 F6 1.321(3)
C19 F5 1.322(3)
C19 F4 1.343(3)
C19 S1 1.824(3)
C20 F8 1.319(4)
C20 F7 1.321(4)
C20 F9 1.340(4)
C20 S2 1.816(4)
N1 Fe1 2.214(2)
N2 Fe1 2.207(2)
N3 Fe1 2.248(2)
N4 Fe1 2.182(2)
O1 S1 1.4615(17)
O1 Fe1 2.1450(16)
O2 S1 1.429(2)
O3 S1 1.4294(19)
O4 S2 1.4554(19)
O4 Fe1 2.0248(19)
O5 S2 1.428(2)
O6 S2 1.433(2)

loop_
_geom_torsion_atom_site_label_1
_geom_torsion_atom_site_label_2
_geom_torsion_atom_site_label_3
_geom_torsion_atom_site_label_4
_geom_torsion
N1 C1 C2 N2 29.4(3)
N1 C1 C2 C3 -155.5(2)
N2 C2 C3 C4 1.6(4)
C1 C2 C3 C4 -173.1(3)
C2 C3 C4 C5 -1.3(5)
C3 C4 C5 C6 0.4(5)
C4 C5 C6 F1 178.0(3)
C4 C5 C6 N2 0.3(5)
N1 C7 C8 N3 -29.5(3)
N1 C7 C8 C9 152.2(2)
N3 C8 C9 C10 1.0(4)
C7 C8 C9 C10 179.2(2)
C8 C9 C10 C11 -0.1(4)
C9 C10 C11 C12 -0.6(4)
C10 C11 C12 F2 -177.1(3)
C10 C11 C12 N3 0.4(4)
N1 C13 C14 N4 -32.9(3)
N1 C13 C14 C15 149.3(3)
N4 C14 C15 C16 0.1(5)
C13 C14 C15 C16 177.8(3)
C14 C15 C16 C17 1.3(5)
C15 C16 C17 C18 -1.2(5)
C16 C17 C18 F3 179.8(5)
C16 C17 C18 N4 -0.2(5)
C8 C7 N1 C1 165.7(2)
C8 C7 N1 C13 -70.4(3)
C8 C7 N1 Fe1 45.5(2)
C2 C1 N1 C7 -148.6(2)
C2 C1 N1 C13 89.1(3)
C2 C1 N1 Fe1 -30.1(2)
C14 C13 N1 C7 150.3(2)
C14 C13 N1 C1 -87.1(3)
C14 C13 N1 Fe1 34.1(2)
F1 C6 N2 C2 -177.8(2)
C5 C6 N2 C2 0.0(4)
F1 C6 N2 Fe1 10.5(3)
C5 C6 N2 Fe1 -171.8(2)
C3 C2 N2 C6 -1.0(3)
C1 C2 N2 C6 174.0(2)
C3 C2 N2 Fe1 171.73(19)
C1 C2 N2 Fe1 -13.3(3)
F2 C12 N3 C8 178.0(2)
C11 C12 N3 C8 0.4(4)
F2 C12 N3 Fe1 0.8(3)
C11 C12 N3 Fe1 -176.8(2)
C9 C8 N3 C12 -1.2(4)
C7 C8 N3 C12 -179.5(2)
C9 C8 N3 Fe1 176.48(19)
C7 C8 N3 Fe1 -1.9(3)
C15 C14 N4 C18 -1.5(4)
C13 C14 N4 C18 -179.3(2)
C15 C14 N4 Fe1 -169.3(2)
C13 C14 N4 Fe1 12.8(3)
F3 C18 N4 C14 -178.5(5)
C17 C18 N4 C14 1.6(4)
F3 C18 N4 Fe1 -12.1(6)
C17 C18 N4 Fe1 168.0(2)
Fe1 O1 S1 O2 -152.44(16)
Fe1 O1 S1 O3 -15.3(2)
Fe1 O1 S1 C19 96.7(2)
F6 C19 S1 O2 177.0(2)
F5 C19 S1 O2 -60.7(2)
F4 C19 S1 O2 58.4(2)
F6 C19 S1 O3 54.1(2)
F5 C19 S1 O3 176.33(19)
F4 C19 S1 O3 -64.6(2)
F6 C19 S1 O1 -65.5(2)
F5 C19 S1 O1 56.8(2)
F4 C19 S1 O1 175.87(19)
Fe1 O4 S2 O5 72.2(3)
Fe1 O4 S2 O6 -65.4(4)
Fe1 O4 S2 C20 -176.2(3)
F8 C20 S2 O5 -179.3(2)
F7 C20 S2 O5 59.8(3)
F9 C20 S2 O5 -59.5(3)
F8 C20 S2 O6 -55.9(3)
F7 C20 S2 O6 -176.8(2)
F9 C20 S2 O6 63.9(2)
F8 C20 S2 O4 62.4(3)
F7 C20 S2 O4 -58.4(3)
F9 C20 S2 O4 -177.7(2)
S2 O4 Fe1 O1 -89.7(3)
S2 O4 Fe1 N4 95.7(3)
S2 O4 Fe1 N2 177.5(3)
S2 O4 Fe1 N3 -5.6(3)
S1 O1 Fe1 O4 -91.68(19)
S1 O1 Fe1 N2 12.76(19)
S1 O1 Fe1 N1 89.82(19)
S1 O1 Fe1 N3 163.41(19)
C14 N4 Fe1 O4 -172.65(18)
C18 N4 Fe1 O4 20.5(2)
C14 N4 Fe1 N2 83.43(18)
C18 N4 Fe1 N2 -83.5(2)
C14 N4 Fe1 N1 5.11(17)
C18 N4 Fe1 N1 -161.8(2)
C14 N4 Fe1 N3 -66.56(19)
C18 N4 Fe1 N3 126.6(2)
C6 N2 Fe1 O4 -3.2(2)
C2 N2 Fe1 O4 -175.01(16)
C6 N2 Fe1 O1 -97.0(2)
C2 N2 Fe1 O1 91.17(17)
C6 N2 Fe1 N4 88.3(2)
C2 N2 Fe1 N4 -83.52(17)
C6 N2 Fe1 N1 168.9(2)
C2 N2 Fe1 N1 -2.93(16)
C6 N2 Fe1 N3 -177.24(19)
C2 N2 Fe1 N3 10.9(3)
C7 N1 Fe1 O1 47.01(14)
C1 N1 Fe1 O1 -73.05(16)
C13 N1 Fe1 O1 164.62(16)
C7 N1 Fe1 N4 -138.65(15)
C1 N1 Fe1 N4 101.29(17)
C13 N1 Fe1 N4 -21.04(16)
C7 N1 Fe1 N2 137.99(15)
C1 N1 Fe1 N2 17.93(16)
C13 N1 Fe1 N2 -104.40(16)
C7 N1 Fe1 N3 -34.95(14)
C1 N1 Fe1 N3 -155.01(17)
C13 N1 Fe1 N3 82.66(16)
C12 N3 Fe1 O4 10.1(2)
C8 N3 Fe1 O4 -167.20(16)
C12 N3 Fe1 O1 101.6(2)
C8 N3 Fe1 O1 -75.62(16)
C12 N3 Fe1 N4 -86.5(2)
C8 N3 Fe1 N4 96.30(17)
C12 N3 Fe1 N2 -175.90(19)
C8 N3 Fe1 N2 6.8(3)
C12 N3 Fe1 N1 -161.9(2)
C8 N3 Fe1 N1 20.87(16)
